data_1525771
loop_
_publ_author_name
'Lim, K.C.'
'Skelton, B.W.'
'White, A.H.'

_publ_section_title
;
 Structural systematics of rare earth complexes. XXII.
 ('Maximally')hydrated rare earth iodides
;
_journal_name_full 'Australian Journal of Chemistry'
_journal_page_first 867
_journal_page_last 873
_journal_volume 53
_journal_year 2000
_chemical_formula_sum 'H18 Ho I3 O9'
_chemical_name_systematic '(Ho (H2 O)9) I3'
_space_group_IT_number 59
_symmetry_space_group_name_Hall '-P 2ab 2a'
_symmetry_space_group_name_H-M 'P m m n :2'
_cell_angle_alpha 90
_cell_angle_beta 90
_cell_angle_gamma 90
_cell_formula_units_Z 2
_cell_length_a 11.26
_cell_length_b 7.933
_cell_length_c 8.844
_cell_volume 789.995
_citation_journal_id_ASTM AJCHAS
_cod_data_source_file Lim_AJCHAS_2000_102.cif
_cod_data_source_block H18Ho1I3O9
_cod_original_cell_volume 789.9954
_cod_original_formula_sum 'H18 Ho1 I3 O9'
_cod_database_code 1525771
_cod_depositor_comments
;
 Marking attached hydrogen atoms.

 Antanas Vaitkus,
 2017-01-27
;

loop_
_symmetry_equiv_pos_as_xyz
x,y,z
-x+1/2,-y+1/2,z
x+1/2,-y,-z
-x,y+1/2,-z
-x,-y,-z
x-1/2,y-1/2,-z
-x-1/2,y,z
x,-y-1/2,z

loop_
_atom_site_label
_atom_site_type_symbol
_atom_site_fract_x
_atom_site_fract_y
_atom_site_fract_z
_atom_site_occupancy
_atom_site_U_iso_or_equiv
_atom_site_attached_hydrogens
Ho1 Ho+3 0.25 0.75 0.66857 1 0.0 0
O4 O-2 0.4396 0.75 0.793 1 0.0 2
O2 O-2 0.25 0.75 0.395 1 0.0 2
I1 I-1 0.49365 0.25 0.8312 1 0.0 0
O3 O-2 0.25 0.949 0.873 1 0.0 2
I2 I-1 0.75 0.75 0.6987 1 0.0 0
O1 O-2 0.3801 0.538 0.5677 1 0.0 2
